data_7035678
loop_
_publ_author_name
'Barik, Subrat Kumar'
'Dorcet, Vincent'
'Roisnel, Thierry'
'Halet, Jean-Fran\,cois'
'Ghosh, Sundargopal'

_publ_section_title
;
 Synthesis and chemistry of the open-cage cobaltaheteroborane cluster
 [{(\h(5)-C5Me5)Co}2B2H2Se2]: a combined experimental and theoretical
 study.
;
_journal_issue 32
_journal_name_full 'Dalton transactions (Cambridge, England : 2003)'
_journal_page_first 14403
_journal_page_last 14410
_journal_paper_doi 10.1039/c5dt01511a
_journal_volume 44
_journal_year 2015
_chemical_compound_source 'synthesis as described'
_chemical_formula_moiety 'C20 H32 B2 Co2 Se2'
_chemical_formula_sum 'C20 H32 B2 Co2 Se2'
_chemical_formula_weight 569.86
_chemical_name_systematic
;
 ?
;
_space_group_IT_number 14
_symmetry_cell_setting monoclinic
_symmetry_Int_Tables_number 14
_symmetry_space_group_name_Hall '-P 2ybc'
_symmetry_space_group_name_H-M 'P 1 21/c 1'
_atom_sites_solution_hydrogens geom
_atom_sites_solution_primary direct
_atom_sites_solution_secondary difmap
_audit_conform_dict_location ftp://ftp.iucr.org/pub/cif_core.dic
_audit_conform_dict_name cif_core.dic
_audit_conform_dict_version 2.4
_audit_creation_date 2015-02-06T17:07:10-00:00
_audit_creation_method 'WinGX routine CIF_UPDATE'
_audit_update_record
;
2015-04-07 deposited with the CCDC.
2015-07-07 downloaded from the CCDC.
;
_cell_angle_alpha 90
_cell_angle_beta 110.064(2)
_cell_angle_gamma 90
_cell_formula_units_Z 4
_cell_length_a 10.3512(8)
_cell_length_b 16.2372(10)
_cell_length_c 14.1030(9)
_cell_measurement_reflns_used 6236
_cell_measurement_temperature 150(2)
_cell_measurement_theta_max 31.1
_cell_measurement_theta_min 2.44
_cell_measurement_wavelength 0.71073
_cell_volume 2226.5(3)
_computing_cell_refinement 'Bruker APEX2 (Bruker, 2006)'
_computing_data_collection 'Bruker APEX2 (Bruker, 2006)'
_computing_data_reduction 'Bruker APEX2 (Bruker, 2006)'
_computing_molecular_graphics 'Ortep-3 for Windows (Farrugia, 1997)'
_computing_publication_material
;
          WinGX publication routines (Farrugia, 2012),
          CRYSCALc (T. Roisnel, local program, 2014)
;
_computing_structure_refinement 'SHELXL-97 (Sheldrick, 1997)'
_computing_structure_solution 'SIR97 (Altomare et al., 1999)'
_diffrn_ambient_temperature 150(2)
_diffrn_detector 'CCD plate'
_diffrn_measured_fraction_theta_full 0.997
_diffrn_measured_fraction_theta_max 0.997
_diffrn_measurement_device_type 'APEXII, Bruker-AXS'
_diffrn_measurement_method 'CCD rotation images, thin slices'
_diffrn_radiation_monochromator graphite
_diffrn_radiation_probe x-ray
_diffrn_radiation_type MoK\a
_diffrn_radiation_wavelength 0.71073
_diffrn_reflns_av_R_equivalents 0.0547
_diffrn_reflns_av_unetI/netI 0.063
_diffrn_reflns_limit_h_max 15
_diffrn_reflns_limit_h_min -14
_diffrn_reflns_limit_k_max 23
_diffrn_reflns_limit_k_min -19
_diffrn_reflns_limit_l_max 20
_diffrn_reflns_limit_l_min -13
_diffrn_reflns_number 26310
_diffrn_reflns_theta_full 31.59
_diffrn_reflns_theta_max 31.59
_diffrn_reflns_theta_min 1.98
_exptl_absorpt_coefficient_mu 4.761
_exptl_absorpt_correction_T_max 0.445
_exptl_absorpt_correction_T_min 0.247
_exptl_absorpt_correction_type multi-scan
_exptl_absorpt_process_details
;
  [Sheldrick, G.M. (2002). SADABS Bruker AXS Inc., Madison, Wisconsin, USA]
;
_exptl_crystal_colour black
_exptl_crystal_density_diffrn 1.7
_exptl_crystal_density_method 'not measured'
_exptl_crystal_description prism
_exptl_crystal_F_000 1136
_exptl_crystal_size_max 0.6
_exptl_crystal_size_mid 0.22
_exptl_crystal_size_min 0.17
_refine_diff_density_max 2.606
_refine_diff_density_min -1.792
_refine_diff_density_rms 0.24
_refine_ls_extinction_method none
_refine_ls_goodness_of_fit_ref 1.067
_refine_ls_hydrogen_treatment mixed
_refine_ls_matrix_type full
_refine_ls_number_parameters 245
_refine_ls_number_reflns 7447
_refine_ls_number_restraints 2
_refine_ls_restrained_S_all 1.068
_refine_ls_R_factor_all 0.0771
_refine_ls_R_factor_gt 0.0485
_refine_ls_shift/su_max 0.011
_refine_ls_shift/su_mean 0
_refine_ls_structure_factor_coef Fsqd
_refine_ls_weighting_details 'calc w=1/[\s^2^(Fo^2^)+(0.0844P)^2^+0.0000P] where P=(Fo^2^+2Fc^2^)/3'
_refine_ls_weighting_scheme calc
_refine_ls_wR_factor_gt 0.1333
_refine_ls_wR_factor_ref 0.153
_reflns_number_gt 5263
_reflns_number_total 7447
_reflns_threshold_expression >2sigma(I)
_cod_data_source_file c5dt01511a2.cif
_cod_data_source_block CO2SE2
_cod_depositor_comments 'Adding full bibliography for 7035678--7035679.cif.'
_cod_original_sg_symbol_H-M 'P 21/c'
_cod_database_code 7035678

loop_
_symmetry_equiv_pos_as_xyz
'x, y, z'
'-x, y+1/2, -z+1/2'
'-x, -y, -z'
'x, -y-1/2, z-1/2'

loop_
_atom_site_label
_atom_site_type_symbol
_atom_site_fract_x
_atom_site_fract_y
_atom_site_fract_z
_atom_site_U_iso_or_equiv
_atom_site_adp_type
_atom_site_occupancy
_atom_site_symmetry_multiplicity
_atom_site_calc_flag
_atom_site_refinement_flags
Co1 Co 0.65778(4) 0.12508(3) 0.76871(4) 0.01588(12) Uani 1 1 d .
Co2 Co 0.93979(5) 0.16022(3) 0.73848(4) 0.01717(12) Uani 1 1 d .
Se1 Se 0.76455(4) 0.25071(2) 0.74923(4) 0.03449(14) Uani 1 1 d .
Se2 Se 0.88039(4) 0.06701(3) 0.84800(3) 0.02647(12) Uani 1 1 d .
B1 B 0.7284(5) 0.1598(3) 0.6494(4) 0.0307(8) Uani 1 1 d D
H1 H 0.661(5) 0.165(3) 0.5622(17) 0.05 Uiso 1 1 d D
B2 B 0.7839(5) 0.0622(3) 0.6930(4) 0.0307(8) Uani 1 1 d D
H2 H 0.768(5) 0.010(2) 0.641(3) 0.05 Uiso 1 1 d D
C1 C 0.5621(3) 0.0994(2) 0.8715(3) 0.0174(7) Uani 1 1 d .
C2 C 0.5419(4) 0.0341(2) 0.7994(3) 0.0192(7) Uani 1 1 d .
C3 C 0.4723(4) 0.0675(2) 0.7015(3) 0.0210(7) Uani 1 1 d .
C4 C 0.4530(3) 0.1527(2) 0.7113(3) 0.0218(7) Uani 1 1 d .
C5 C 0.5062(3) 0.1729(2) 0.8181(3) 0.0208(7) Uani 1 1 d .
C6 C 0.5818(5) -0.0541(2) 0.8221(3) 0.0287(9) Uani 1 1 d .
H6A H 0.5028 -0.0854 0.826 0.043 Uiso 1 1 calc R
H6B H 0.6576 -0.0579 0.8868 0.043 Uiso 1 1 calc R
H6C H 0.6112 -0.0769 0.7685 0.043 Uiso 1 1 calc R
C7 C 0.4240(5) 0.0192(3) 0.6030(3) 0.0378(11) Uani 1 1 d .
H7A H 0.3276 0.0033 0.5871 0.057 Uiso 1 1 calc R
H7B H 0.4805 -0.0304 0.61 0.057 Uiso 1 1 calc R
H7C H 0.4329 0.0536 0.5484 0.057 Uiso 1 1 calc R
C8 C 0.3828(4) 0.2124(3) 0.6282(3) 0.0338(10) Uani 1 1 d .
H8A H 0.3869 0.1915 0.5641 0.051 Uiso 1 1 calc R
H8B H 0.4291 0.2659 0.6432 0.051 Uiso 1 1 calc R
H8C H 0.2864 0.2187 0.6231 0.051 Uiso 1 1 calc R
C9 C 0.5037(4) 0.2562(2) 0.8645(4) 0.0301(9) Uani 1 1 d .
H9A H 0.4141 0.2647 0.8722 0.045 Uiso 1 1 calc R
H9B H 0.5188 0.2991 0.8205 0.045 Uiso 1 1 calc R
H9C H 0.5764 0.2589 0.9308 0.045 Uiso 1 1 calc R
C10 C 0.6273(4) 0.0911(3) 0.9845(3) 0.0286(9) Uani 1 1 d .
H10A H 0.6531 0.1458 1.0145 0.043 Uiso 1 1 calc R
H10B H 0.7096 0.0565 1.0006 0.043 Uiso 1 1 calc R
H10C H 0.5616 0.0658 1.0118 0.043 Uiso 1 1 calc R
C11 C 1.0345(4) 0.2313(3) 0.6611(3) 0.0266(8) Uani 1 1 d .
C12 C 1.1051(4) 0.2392(2) 0.7668(3) 0.0227(8) Uani 1 1 d .
C13 C 1.1509(3) 0.1606(2) 0.8070(3) 0.0202(7) Uani 1 1 d .
C14 C 1.1087(4) 0.1016(2) 0.7250(3) 0.0198(7) Uani 1 1 d .
C15 C 1.0359(4) 0.1464(3) 0.6342(3) 0.0250(8) Uani 1 1 d .
C16 C 0.9740(5) 0.3013(3) 0.5901(4) 0.0411(12) Uani 1 1 d .
H16A H 1.047 0.3291 0.5728 0.062 Uiso 1 1 calc R
H16B H 0.9306 0.3406 0.6226 0.062 Uiso 1 1 calc R
H16C H 0.9049 0.28 0.5284 0.062 Uiso 1 1 calc R
C17 C 1.1285(5) 0.3192(3) 0.8233(4) 0.0372(11) Uani 1 1 d .
H17A H 1.1542 0.3082 0.8957 0.056 Uiso 1 1 calc R
H17B H 1.044 0.352 0.8004 0.056 Uiso 1 1 calc R
H17C H 1.2027 0.3496 0.8105 0.056 Uiso 1 1 calc R
C18 C 1.2293(4) 0.1384(3) 0.9135(3) 0.0283(9) Uani 1 1 d .
H18A H 1.3258 0.1285 0.921 0.042 Uiso 1 1 calc R
H18B H 1.19 0.0885 0.9317 0.042 Uiso 1 1 calc R
H18C H 1.224 0.1838 0.9579 0.042 Uiso 1 1 calc R
C19 C 1.1390(4) 0.0129(2) 0.7340(3) 0.0280(9) Uani 1 1 d .
H19A H 1.0766 -0.0158 0.6749 0.042 Uiso 1 1 calc R
H19B H 1.1262 -0.0084 0.7952 0.042 Uiso 1 1 calc R
H19C H 1.2343 0.0038 0.738 0.042 Uiso 1 1 calc R
C20 C 0.9774(5) 0.1106(3) 0.5320(3) 0.0421(12) Uani 1 1 d .
H20A H 1.0492 0.1068 0.5016 0.063 Uiso 1 1 calc R
H20B H 0.9026 0.1458 0.4901 0.063 Uiso 1 1 calc R
H20C H 0.9414 0.0555 0.5366 0.063 Uiso 1 1 calc R

loop_
_atom_site_aniso_label
_atom_site_aniso_U_11
_atom_site_aniso_U_22
_atom_site_aniso_U_33
_atom_site_aniso_U_23
_atom_site_aniso_U_13
_atom_site_aniso_U_12
Co1 0.0132(2) 0.0169(2) 0.0189(2) 0.00086(18) 0.00739(17) -0.00059(16)
Co2 0.0139(2) 0.0177(2) 0.0221(3) 0.00207(19) 0.00895(18) 0.00096(17)
Se1 0.0260(2) 0.0177(2) 0.0699(4) 0.00441(19) 0.0295(2) 0.00200(15)
Se2 0.01898(18) 0.0347(2) 0.0262(2) 0.01278(16) 0.00826(15) 0.00411(15)
B1 0.0179(14) 0.0333(18) 0.049(2) 0.0194(16) 0.0215(14) 0.0065(12)
B2 0.0179(14) 0.0333(18) 0.049(2) 0.0194(16) 0.0215(14) 0.0065(12)
C1 0.0173(15) 0.0213(17) 0.0145(15) 0.0004(13) 0.0066(12) -0.0030(13)
C2 0.0185(15) 0.0221(18) 0.0202(17) -0.0038(14) 0.0107(13) -0.0038(13)
C3 0.0192(16) 0.031(2) 0.0149(16) -0.0036(14) 0.0078(13) -0.0093(14)
C4 0.0118(14) 0.032(2) 0.0220(18) 0.0062(16) 0.0061(13) 0.0006(14)
C5 0.0137(14) 0.0253(19) 0.0245(18) -0.0004(15) 0.0079(13) -0.0020(13)
C6 0.038(2) 0.0172(18) 0.036(2) -0.0010(16) 0.0180(18) -0.0041(16)
C7 0.039(2) 0.053(3) 0.023(2) -0.014(2) 0.0120(18) -0.018(2)
C8 0.0216(18) 0.042(3) 0.034(2) 0.017(2) 0.0053(16) 0.0033(17)
C9 0.031(2) 0.020(2) 0.043(2) -0.0031(17) 0.0182(18) 0.0011(15)
C10 0.0279(19) 0.038(2) 0.0210(18) -0.0015(17) 0.0099(15) -0.0039(17)
C11 0.0169(16) 0.029(2) 0.039(2) 0.0116(17) 0.0161(16) 0.0045(14)
C12 0.0175(15) 0.0205(19) 0.034(2) 0.0009(15) 0.0132(15) 0.0012(13)
C13 0.0150(15) 0.0203(18) 0.0273(19) 0.0015(15) 0.0100(14) 0.0016(13)
C14 0.0162(15) 0.0222(18) 0.0254(18) 0.0026(15) 0.0128(14) 0.0031(13)
C15 0.0199(17) 0.037(2) 0.0223(18) 0.0031(16) 0.0122(14) 0.0022(15)
C16 0.034(2) 0.040(3) 0.053(3) 0.025(2) 0.019(2) 0.011(2)
C17 0.027(2) 0.024(2) 0.059(3) -0.007(2) 0.013(2) -0.0005(17)
C18 0.0201(17) 0.033(2) 0.030(2) 0.0015(17) 0.0050(15) 0.0000(16)
C19 0.0290(19) 0.0199(19) 0.040(2) -0.0046(17) 0.0184(18) 0.0010(15)
C20 0.042(3) 0.063(3) 0.025(2) -0.004(2) 0.0160(19) -0.001(2)

loop_
_atom_type_symbol
_atom_type_description
_atom_type_scat_dispersion_real
_atom_type_scat_dispersion_imag
_atom_type_scat_source
C C 0.0033 0.0016 'International Tables Vol C Tables 4.2.6.8 and 6.1.1.4'
H H 0 0 'International Tables Vol C Tables 4.2.6.8 and 6.1.1.4'
B B 0.0013 0.0007 'International Tables Vol C Tables 4.2.6.8 and 6.1.1.4'
Co Co 0.3494 0.9721 'International Tables Vol C Tables 4.2.6.8 and 6.1.1.4'
Se Se -0.0929 2.2259 'International Tables Vol C Tables 4.2.6.8 and 6.1.1.4'

loop_
_geom_angle_atom_site_label_1
_geom_angle_atom_site_label_2
_geom_angle_atom_site_label_3
_geom_angle
C2 Co1 C4 68.72(15)
C2 Co1 C3 40.81(14)
C4 Co1 C3 40.30(16)
C2 Co1 C1 40.93(14)
C4 Co1 C1 68.84(14)
C3 Co1 C1 68.47(14)
C2 Co1 C5 68.42(15)
C4 Co1 C5 41.32(15)
C3 Co1 C5 68.27(14)
C1 Co1 C5 40.31(14)
C2 Co1 B1 138.24(18)
C4 Co1 B1 102.70(16)
C3 Co1 B1 106.05(18)
C1 Co1 B1 171.47(16)
C5 Co1 B1 132.15(16)
C2 Co1 B2 104.88(16)
C4 Co1 B2 128.12(18)
C3 Co1 B2 100.46(18)
C1 Co1 B2 139.11(16)
C5 Co1 B2 168.49(18)
B1 Co1 B2 46.96(18)
C2 Co1 Se1 167.09(11)
C4 Co1 Se1 103.06(11)
C3 Co1 Se1 137.31(11)
C1 Co1 Se1 127.53(10)
C5 Co1 Se1 98.77(11)
B1 Co1 Se1 51.87(15)
B2 Co1 Se1 88.02(13)
C2 Co1 Se2 99.11(11)
C4 Co1 Se2 167.83(11)
C3 Co1 Se2 129.60(12)
C1 Co1 Se2 102.15(10)
C5 Co1 Se2 135.37(10)
B1 Co1 Se2 86.38(12)
B2 Co1 Se2 53.50(14)
Se1 Co1 Se2 88.90(2)
C15 Co2 C11 40.81(17)
C15 Co2 C14 41.08(15)
C11 Co2 C14 68.59(15)
C15 Co2 C13 68.90(15)
C11 Co2 C13 68.00(15)
C14 Co2 C13 41.15(15)
C15 Co2 C12 68.47(16)
C11 Co2 C12 40.41(17)
C14 Co2 C12 68.33(15)
C13 Co2 C12 39.99(14)
C15 Co2 B1 103.34(18)
C11 Co2 B1 105.72(17)
C14 Co2 B1 133.05(19)
C13 Co2 B1 172.19(18)
C12 Co2 B1 137.38(17)
C15 Co2 B2 101.51(19)
C11 Co2 B2 133.47(19)
C14 Co2 B2 101.56(16)
C13 Co2 B2 133.74(16)
C12 Co2 B2 169.18(17)
B1 Co2 B2 47.10(18)
C15 Co2 Se1 132.92(12)
C11 Co2 Se1 101.54(11)
C14 Co2 Se1 169.38(11)
C13 Co2 Se1 132.56(11)
C12 Co2 Se1 101.73(10)
B1 Co2 Se1 51.99(15)
B2 Co2 Se1 88.08(12)
C15 Co2 Se2 133.65(12)
C11 Co2 Se2 167.24(11)
C14 Co2 Se2 100.50(10)
C13 Co2 Se2 99.50(11)
C12 Co2 Se2 130.44(11)
B1 Co2 Se2 86.50(13)
B2 Co2 Se2 53.43(14)
Se1 Co2 Se2 88.80(2)
B1 Se1 Co2 57.18(13)
B1 Se1 Co1 57.50(13)
Co2 Se1 Co1 82.67(2)
B2 Se2 Co1 58.73(13)
B2 Se2 Co2 58.60(13)
Co1 Se2 Co2 82.41(2)
B2 B1 Se1 118.1(3)
B2 B1 Co2 69.0(2)
Se1 B1 Co2 70.83(18)
B2 B1 Co1 68.7(2)
Se1 B1 Co1 70.63(18)
Co2 B1 Co1 95.6(2)
B2 B1 H1 116(2)
Se1 B1 H1 126(2)
Co2 B1 H1 137(3)
Co1 B1 H1 127(3)
B1 B2 Se2 108.8(4)
B1 B2 Co2 63.9(2)
Se2 B2 Co2 67.96(17)
B1 B2 Co1 64.3(2)
Se2 B2 Co1 67.77(17)
Co2 B2 Co1 91.2(2)
B1 B2 H2 121(3)
Se2 B2 H2 130(3)
Co2 B2 H2 133(3)
Co1 B2 H2 135(3)
C5 C1 C2 108.1(3)
C5 C1 C10 125.9(3)
C2 C1 C10 126.0(3)
C5 C1 Co1 70.4(2)
C2 C1 Co1 68.8(2)
C10 C1 Co1 127.8(3)
C3 C2 C1 107.9(3)
C3 C2 C6 125.6(3)
C1 C2 C6 126.4(3)
C3 C2 Co1 70.0(2)
C1 C2 Co1 70.2(2)
C6 C2 Co1 126.8(3)
C4 C3 C2 108.6(3)
C4 C3 C7 125.5(4)
C2 C3 C7 125.8(4)
C4 C3 Co1 69.5(2)
C2 C3 Co1 69.2(2)
C7 C3 Co1 128.2(3)
C3 C4 C5 107.9(3)
C3 C4 C8 127.1(4)
C5 C4 C8 124.9(4)
C3 C4 Co1 70.2(2)
C5 C4 Co1 70.51(19)
C8 C4 Co1 127.5(3)
C1 C5 C4 107.4(3)
C1 C5 C9 126.0(3)
C4 C5 C9 126.6(3)
C1 C5 Co1 69.3(2)
C4 C5 Co1 68.2(2)
C9 C5 Co1 127.6(3)
C2 C6 H6A 109.5
C2 C6 H6B 109.5
H6A C6 H6B 109.5
C2 C6 H6C 109.5
H6A C6 H6C 109.5
H6B C6 H6C 109.5
C3 C7 H7A 109.5
C3 C7 H7B 109.5
H7A C7 H7B 109.5
C3 C7 H7C 109.5
H7A C7 H7C 109.5
H7B C7 H7C 109.5
C4 C8 H8A 109.5
C4 C8 H8B 109.5
H8A C8 H8B 109.5
C4 C8 H8C 109.5
H8A C8 H8C 109.5
H8B C8 H8C 109.5
C5 C9 H9A 109.5
C5 C9 H9B 109.5
H9A C9 H9B 109.5
C5 C9 H9C 109.5
H9A C9 H9C 109.5
H9B C9 H9C 109.5
C1 C10 H10A 109.5
C1 C10 H10B 109.5
H10A C10 H10B 109.5
C1 C10 H10C 109.5
H10A C10 H10C 109.5
H10B C10 H10C 109.5
C12 C11 C15 108.5(3)
C12 C11 C16 125.2(4)
C15 C11 C16 126.3(4)
C12 C11 Co2 70.2(2)
C15 C11 Co2 69.5(2)
C16 C11 Co2 127.9(3)
C13 C12 C11 108.7(3)
C13 C12 C17 126.8(4)
C11 C12 C17 124.5(4)
C13 C12 Co2 70.0(2)
C11 C12 Co2 69.3(2)
C17 C12 Co2 127.8(3)
C12 C13 C14 108.0(3)
C12 C13 C18 128.1(4)
C14 C13 C18 123.9(3)
C12 C13 Co2 70.0(2)
C14 C13 Co2 69.1(2)
C18 C13 Co2 126.6(3)
C15 C14 C13 107.4(3)
C15 C14 C19 127.0(4)
C13 C14 C19 125.6(3)
C15 C14 Co2 69.3(2)
C13 C14 Co2 69.74(19)
C19 C14 Co2 127.4(3)
C11 C15 C14 107.4(3)
C11 C15 C20 126.9(4)
C14 C15 C20 125.7(4)
C11 C15 Co2 69.7(2)
C14 C15 Co2 69.6(2)
C20 C15 Co2 127.2(3)
C11 C16 H16A 109.5
C11 C16 H16B 109.5
H16A C16 H16B 109.5
C11 C16 H16C 109.5
H16A C16 H16C 109.5
H16B C16 H16C 109.5
C12 C17 H17A 109.5
C12 C17 H17B 109.5
H17A C17 H17B 109.5
C12 C17 H17C 109.5
H17A C17 H17C 109.5
H17B C17 H17C 109.5
C13 C18 H18A 109.5
C13 C18 H18B 109.5
H18A C18 H18B 109.5
C13 C18 H18C 109.5
H18A C18 H18C 109.5
H18B C18 H18C 109.5
C14 C19 H19A 109.5
C14 C19 H19B 109.5
H19A C19 H19B 109.5
C14 C19 H19C 109.5
H19A C19 H19C 109.5
H19B C19 H19C 109.5
C15 C20 H20A 109.5
C15 C20 H20B 109.5
H20A C20 H20B 109.5
C15 C20 H20C 109.5
H20A C20 H20C 109.5
H20B C20 H20C 109.5

loop_
_geom_bond_atom_site_label_1
_geom_bond_atom_site_label_2
_geom_bond_distance
Co1 C2 2.041(4)
Co1 C4 2.042(3)
Co1 C3 2.051(3)
Co1 C1 2.059(3)
Co1 C5 2.074(4)
Co1 B1 2.128(5)
Co1 B2 2.201(5)
Co1 Se1 2.3804(6)
Co1 Se2 2.3834(6)
Co2 C15 2.051(4)
Co2 C11 2.053(4)
Co2 C14 2.056(3)
Co2 C13 2.064(3)
Co2 C12 2.065(4)
Co2 B1 2.117(5)
Co2 B2 2.200(5)
Co2 Se1 2.3792(6)
Co2 Se2 2.3887(6)
Se1 B1 1.985(6)
Se2 B2 2.070(6)
B1 B2 1.726(7)
B1 H1 1.190(19)
B2 H2 1.097(19)
C1 C5 1.424(5)
C1 C2 1.434(5)
C1 C10 1.508(5)
C2 C3 1.427(5)
C2 C6 1.495(5)
C3 C4 1.410(6)
C3 C7 1.523(5)
C4 C5 1.453(5)
C4 C8 1.502(5)
C5 C9 1.506(5)
C6 H6A 0.98
C6 H6B 0.98
C6 H6C 0.98
C7 H7A 0.98
C7 H7B 0.98
C7 H7C 0.98
C8 H8A 0.98
C8 H8B 0.98
C8 H8C 0.98
C9 H9A 0.98
C9 H9B 0.98
C9 H9C 0.98
C10 H10A 0.98
C10 H10B 0.98
C10 H10C 0.98
C11 C12 1.423(6)
C11 C15 1.431(6)
C11 C16 1.503(6)
C12 C13 1.412(5)
C12 C17 1.499(6)
C13 C14 1.448(5)
C13 C18 1.485(5)
C14 C15 1.441(5)
C14 C19 1.470(5)
C15 C20 1.477(6)
C16 H16A 0.98
C16 H16B 0.98
C16 H16C 0.98
C17 H17A 0.98
C17 H17B 0.98
C17 H17C 0.98
C18 H18A 0.98
C18 H18B 0.98
C18 H18C 0.98
C19 H19A 0.98
C19 H19B 0.98
C19 H19C 0.98
C20 H20A 0.98
C20 H20B 0.98
C20 H20C 0.98

loop_
_geom_torsion_atom_site_label_1
_geom_torsion_atom_site_label_2
_geom_torsion_atom_site_label_3
_geom_torsion_atom_site_label_4
_geom_torsion
C15 Co2 Se1 B1 70.9(2)
C11 Co2 Se1 B1 101.0(2)
C14 Co2 Se1 B1 122.2(6)
C13 Co2 Se1 B1 171.7(2)
C12 Co2 Se1 B1 142.3(2)
B2 Co2 Se1 B1 -33.0(2)
Se2 Co2 Se1 B1 -86.49(16)
C15 Co2 Se1 Co1 126.75(16)
C11 Co2 Se1 Co1 156.87(13)
C14 Co2 Se1 Co1 178.0(6)
C13 Co2 Se1 Co1 -132.50(15)
C12 Co2 Se1 Co1 -161.84(12)
B1 Co2 Se1 Co1 55.83(16)
B2 Co2 Se1 Co1 22.78(14)
Se2 Co2 Se1 Co1 -30.67(2)
C2 Co1 Se1 B1 -145.1(5)
C4 Co1 Se1 B1 -96.01(19)
C3 Co1 Se1 B1 -70.6(2)
C1 Co1 Se1 B1 -169.2(2)
C5 Co1 Se1 B1 -137.91(19)
B2 Co1 Se1 B1 32.8(2)
Se2 Co1 Se1 B1 86.26(15)
C2 Co1 Se1 Co2 159.4(5)
C4 Co1 Se1 Co2 -151.53(11)
C3 Co1 Se1 Co2 -126.10(16)
C1 Co1 Se1 Co2 135.26(12)
C5 Co1 Se1 Co2 166.56(10)
B1 Co1 Se1 Co2 -55.52(15)
B2 Co1 Se1 Co2 -22.77(14)
Se2 Co1 Se1 Co2 30.74(2)
C2 Co1 Se2 B2 101.82(19)
C4 Co1 Se2 B2 102.2(6)
C3 Co1 Se2 B2 71.4(2)
C1 Co1 Se2 B2 143.39(19)
C5 Co1 Se2 B2 170.2(2)
B1 Co1 Se2 B2 -36.5(2)
Se1 Co1 Se2 B2 -88.35(16)
C2 Co1 Se2 Co2 159.55(10)
C4 Co1 Se2 Co2 159.9(5)
C3 Co1 Se2 Co2 129.12(13)
C1 Co1 Se2 Co2 -158.88(10)
C5 Co1 Se2 Co2 -132.02(15)
B1 Co1 Se2 Co2 21.23(15)
B2 Co1 Se2 Co2 57.73(16)
Se1 Co1 Se2 Co2 -30.63(2)
C15 Co2 Se2 B2 -68.6(2)
C11 Co2 Se2 B2 -127.1(6)
C14 Co2 Se2 B2 -96.67(19)
C13 Co2 Se2 B2 -138.47(19)
C12 Co2 Se2 B2 -167.1(2)
B1 Co2 Se2 B2 36.5(2)
Se1 Co2 Se2 B2 88.50(15)
C15 Co2 Se2 Co1 -126.49(15)
C11 Co2 Se2 Co1 175.1(6)
C14 Co2 Se2 Co1 -154.52(11)
C13 Co2 Se2 Co1 163.67(11)
C12 Co2 Se2 Co1 135.08(14)
B1 Co2 Se2 Co1 -21.35(15)
B2 Co2 Se2 Co1 -57.85(15)
Se1 Co2 Se2 Co1 30.64(2)
Co2 Se1 B1 B2 51.9(2)
Co1 Se1 B1 B2 -51.4(3)
Co1 Se1 B1 Co2 -103.35(14)
Co2 Se1 B1 Co1 103.35(14)
C15 Co2 B1 B2 93.4(3)
C11 Co2 B1 B2 135.6(3)
C14 Co2 B1 B2 60.4(3)
C13 Co2 B1 B2 99.8(13)
C12 Co2 B1 B2 166.0(3)
Se1 Co2 B1 B2 -131.9(3)
Se2 Co2 B1 B2 -40.7(2)
C15 Co2 B1 Se1 -134.66(15)
C11 Co2 B1 Se1 -92.51(17)
C14 Co2 B1 Se1 -167.68(15)
C13 Co2 B1 Se1 -128.3(12)
C12 Co2 B1 Se1 -62.1(3)
B2 Co2 B1 Se1 131.9(3)
Se2 Co2 B1 Se1 91.21(10)
C15 Co2 B1 Co1 158.08(18)
C11 Co2 B1 Co1 -159.76(18)
C14 Co2 B1 Co1 125.1(2)
C13 Co2 B1 Co1 164.5(12)
C12 Co2 B1 Co1 -129.3(2)
B2 Co2 B1 Co1 64.7(2)
Se1 Co2 B1 Co1 -67.26(16)
Se2 Co2 B1 Co1 23.96(15)
C2 Co1 B1 B2 -58.8(3)
C4 Co1 B1 B2 -130.9(3)
C3 Co1 B1 B2 -89.4(3)
C1 Co1 B1 B2 -138.4(11)
C5 Co1 B1 B2 -164.4(2)
Se1 Co1 B1 B2 132.3(3)
Se2 Co1 B1 B2 40.9(2)
C2 Co1 B1 Se1 168.92(17)
C4 Co1 B1 Se1 96.76(15)
C3 Co1 B1 Se1 138.29(15)
C1 Co1 B1 Se1 89.3(12)
C5 Co1 B1 Se1 63.3(2)
B2 Co1 B1 Se1 -132.3(3)
Se2 Co1 B1 Se1 -91.44(10)
C2 Co1 B1 Co2 -123.7(2)
C4 Co1 B1 Co2 164.18(17)
C3 Co1 B1 Co2 -154.29(18)
C1 Co1 B1 Co2 156.7(11)
C5 Co1 B1 Co2 130.74(17)
B2 Co1 B1 Co2 -64.9(2)
Se1 Co1 B1 Co2 67.42(16)
Se2 Co1 B1 Co2 -24.02(15)
Se1 B1 B2 Se2 -0.3(4)
Co2 B1 B2 Se2 52.55(19)
Co1 B1 B2 Se2 -52.58(19)
Se1 B1 B2 Co2 -52.8(2)
Co1 B1 B2 Co2 -105.13(19)
Se1 B1 B2 Co1 52.3(2)
Co2 B1 B2 Co1 105.13(19)
Co1 Se2 B2 B1 50.6(2)
Co2 Se2 B2 B1 -50.3(2)
Co1 Se2 B2 Co2 100.93(13)
Co2 Se2 B2 Co1 -100.93(13)
C15 Co2 B2 B1 -97.6(3)
C11 Co2 B2 B1 -68.2(3)
C14 Co2 B2 B1 -139.6(2)
C13 Co2 B2 B1 -169.3(2)
C12 Co2 B2 B1 -119.3(9)
Se1 Co2 B2 B1 35.9(2)
Se2 Co2 B2 B1 125.8(3)
C15 Co2 B2 Se2 136.55(14)
C11 Co2 B2 Se2 165.95(16)
C14 Co2 B2 Se2 94.58(14)
C13 Co2 B2 Se2 64.8(2)
C12 Co2 B2 Se2 114.9(9)
B1 Co2 B2 Se2 -125.8(3)
Se1 Co2 B2 Se2 -89.93(9)
C15 Co2 B2 Co1 -158.07(16)
C11 Co2 B2 Co1 -128.67(19)
C14 Co2 B2 Co1 159.97(15)
C13 Co2 B2 Co1 130.21(18)
C12 Co2 B2 Co1 -179.7(8)
B1 Co2 B2 Co1 -60.5(2)
Se1 Co2 B2 Co1 -24.55(13)
Se2 Co2 B2 Co1 65.38(14)
C2 Co1 B2 B1 143.9(2)
C4 Co1 B2 B1 69.5(3)
C3 Co1 B2 B1 102.3(3)
C1 Co1 B2 B1 171.3(2)
C5 Co1 B2 B1 90.9(8)
Se1 Co1 B2 B1 -35.6(2)
Se2 Co1 B2 B1 -125.7(3)
C2 Co1 B2 Se2 -90.41(15)
C4 Co1 B2 Se2 -164.81(14)
C3 Co1 B2 Se2 -132.05(14)
C1 Co1 B2 Se2 -63.0(3)
C5 Co1 B2 Se2 -143.4(8)
B1 Co1 B2 Se2 125.7(3)
Se1 Co1 B2 Se2 90.09(10)
C2 Co1 B2 Co2 -155.97(14)
C4 Co1 B2 Co2 129.63(18)
C3 Co1 B2 Co2 162.40(15)
C1 Co1 B2 Co2 -128.51(19)
C5 Co1 B2 Co2 151.1(7)
B1 Co1 B2 Co2 60.1(2)
Se1 Co1 B2 Co2 24.54(13)
Se2 Co1 B2 Co2 -65.55(14)
C2 Co1 C1 C5 -119.4(3)
C4 Co1 C1 C5 -37.9(2)
C3 Co1 C1 C5 -81.4(2)
B1 Co1 C1 C5 -30.1(13)
B2 Co1 C1 C5 -162.3(3)
Se1 Co1 C1 C5 52.5(2)
Se2 Co1 C1 C5 150.62(18)
C4 Co1 C1 C2 81.5(2)
C3 Co1 C1 C2 38.1(2)
C5 Co1 C1 C2 119.4(3)
B1 Co1 C1 C2 89.3(12)
B2 Co1 C1 C2 -42.9(3)
Se1 Co1 C1 C2 171.98(17)
Se2 Co1 C1 C2 -89.94(19)
C2 Co1 C1 C10 119.8(4)
C4 Co1 C1 C10 -158.7(4)
C3 Co1 C1 C10 157.9(4)
C5 Co1 C1 C10 -120.7(4)
B1 Co1 C1 C10 -150.9(11)
B2 Co1 C1 C10 77.0(4)
Se1 Co1 C1 C10 -68.2(4)
Se2 Co1 C1 C10 29.9(4)
C5 C1 C2 C3 -0.4(4)
C10 C1 C2 C3 177.8(3)
Co1 C1 C2 C3 -60.1(2)
C5 C1 C2 C6 -178.6(4)
C10 C1 C2 C6 -0.3(6)
Co1 C1 C2 C6 121.8(4)
C5 C1 C2 Co1 59.7(2)
C10 C1 C2 Co1 -122.1(4)
C4 Co1 C2 C3 36.8(2)
C1 Co1 C2 C3 118.6(3)
C5 Co1 C2 C3 81.3(2)
B1 Co1 C2 C3 -48.5(3)
B2 Co1 C2 C3 -88.8(2)
Se1 Co1 C2 C3 88.9(5)
Se2 Co1 C2 C3 -143.3(2)
C4 Co1 C2 C1 -81.8(2)
C3 Co1 C2 C1 -118.6(3)
C5 Co1 C2 C1 -37.3(2)
B1 Co1 C2 C1 -167.1(2)
B2 Co1 C2 C1 152.6(2)
Se1 Co1 C2 C1 -29.7(6)
Se2 Co1 C2 C1 98.08(19)
C4 Co1 C2 C6 156.9(4)
C3 Co1 C2 C6 120.1(4)
C1 Co1 C2 C6 -121.3(4)
C5 Co1 C2 C6 -158.6(4)
B1 Co1 C2 C6 71.6(4)
B2 Co1 C2 C6 31.3(4)
Se1 Co1 C2 C6 -151.0(4)
Se2 Co1 C2 C6 -23.2(3)
C1 C2 C3 C4 1.8(4)
C6 C2 C3 C4 180.0(4)
Co1 C2 C3 C4 -58.4(2)
C1 C2 C3 C7 -177.0(4)
C6 C2 C3 C7 1.2(6)
Co1 C2 C3 C7 122.8(4)
C1 C2 C3 Co1 60.3(2)
C6 C2 C3 Co1 -121.6(4)
C2 Co1 C3 C4 120.5(3)
C1 Co1 C3 C4 82.3(2)
C5 Co1 C3 C4 38.7(2)
B1 Co1 C3 C4 -90.8(2)
B2 Co1 C3 C4 -138.8(2)
Se1 Co1 C3 C4 -40.3(3)
Se2 Co1 C3 C4 170.39(17)
C4 Co1 C3 C2 -120.5(3)
C1 Co1 C3 C2 -38.2(2)
C5 Co1 C3 C2 -81.7(2)
B1 Co1 C3 C2 148.7(2)
B2 Co1 C3 C2 100.7(2)
Se1 Co1 C3 C2 -160.76(17)
Se2 Co1 C3 C2 49.9(2)
C2 Co1 C3 C7 -119.9(5)
C4 Co1 C3 C7 119.7(5)
C1 Co1 C3 C7 -158.1(4)
C5 Co1 C3 C7 158.4(4)
B1 Co1 C3 C7 28.9(4)
B2 Co1 C3 C7 -19.1(4)
Se1 Co1 C3 C7 79.4(4)
Se2 Co1 C3 C7 -69.9(4)
C2 C3 C4 C5 -2.5(4)
C7 C3 C4 C5 176.3(4)
Co1 C3 C4 C5 -60.7(2)
C2 C3 C4 C8 -179.1(4)
C7 C3 C4 C8 -0.3(6)
Co1 C3 C4 C8 122.7(4)
C2 C3 C4 Co1 58.3(2)
C7 C3 C4 Co1 -123.0(4)
C2 Co1 C4 C3 -37.2(2)
C1 Co1 C4 C3 -81.3(2)
C5 Co1 C4 C3 -118.3(3)
B1 Co1 C4 C3 99.9(3)
B2 Co1 C4 C3 55.4(3)
Se1 Co1 C4 C3 153.24(19)
Se2 Co1 C4 C3 -37.6(7)
C2 Co1 C4 C5 81.1(2)
C3 Co1 C4 C5 118.3(3)
C1 Co1 C4 C5 37.0(2)
B1 Co1 C4 C5 -141.8(2)
B2 Co1 C4 C5 173.7(2)
Se1 Co1 C4 C5 -88.5(2)
Se2 Co1 C4 C5 80.7(6)
C2 Co1 C4 C8 -159.3(4)
C3 Co1 C4 C8 -122.1(5)
C1 Co1 C4 C8 156.6(4)
C5 Co1 C4 C8 119.6(5)
B1 Co1 C4 C8 -22.2(4)
B2 Co1 C4 C8 -66.7(4)
Se1 Co1 C4 C8 31.1(4)
Se2 Co1 C4 C8 -159.7(4)
C2 C1 C5 C4 -1.0(4)
C10 C1 C5 C4 -179.3(3)
Co1 C1 C5 C4 57.7(2)
C2 C1 C5 C9 179.2(4)
C10 C1 C5 C9 0.9(6)
Co1 C1 C5 C9 -122.1(4)
C2 C1 C5 Co1 -58.7(2)
C10 C1 C5 Co1 123.0(4)
C3 C4 C5 C1 2.2(4)
C8 C4 C5 C1 178.9(3)
Co1 C4 C5 C1 -58.4(2)
C3 C4 C5 C9 -178.1(4)
C8 C4 C5 C9 -1.4(6)
Co1 C4 C5 C9 121.4(4)
C3 C4 C5 Co1 60.5(2)
C8 C4 C5 Co1 -122.8(4)
C2 Co1 C5 C1 37.8(2)
C4 Co1 C5 C1 119.7(3)
C3 Co1 C5 C1 81.9(2)
B1 Co1 C5 C1 174.2(3)
B2 Co1 C5 C1 93.9(8)
Se1 Co1 C5 C1 -140.44(18)
Se2 Co1 C5 C1 -43.1(3)
C2 Co1 C5 C4 -81.9(2)
C3 Co1 C5 C4 -37.8(2)
C1 Co1 C5 C4 -119.7(3)
B1 Co1 C5 C4 54.5(3)
B2 Co1 C5 C4 -25.8(9)
Se1 Co1 C5 C4 99.8(2)
Se2 Co1 C5 C4 -162.77(18)
C2 Co1 C5 C9 158.0(4)
C4 Co1 C5 C9 -120.2(4)
C3 Co1 C5 C9 -158.0(4)
C1 Co1 C5 C9 120.1(4)
B1 Co1 C5 C9 -65.6(4)
B2 Co1 C5 C9 -146.0(7)
Se1 Co1 C5 C9 -20.3(3)
Se2 Co1 C5 C9 77.1(4)
C15 Co2 C11 C12 -119.6(3)
C14 Co2 C11 C12 -81.3(2)
C13 Co2 C11 C12 -36.8(2)
B1 Co2 C11 C12 148.1(2)
B2 Co2 C11 C12 -167.0(2)
Se1 Co2 C11 C12 94.6(2)
Se2 Co2 C11 C12 -49.0(7)
C14 Co2 C11 C15 38.3(2)
C13 Co2 C11 C15 82.7(2)
C12 Co2 C11 C15 119.6(3)
B1 Co2 C11 C15 -92.3(3)
B2 Co2 C11 C15 -47.4(3)
Se1 Co2 C11 C15 -145.8(2)
Se2 Co2 C11 C15 70.6(7)
C15 Co2 C11 C16 120.6(5)
C14 Co2 C11 C16 158.9(5)
C13 Co2 C11 C16 -156.6(5)
C12 Co2 C11 C16 -119.8(5)
B1 Co2 C11 C16 28.3(5)
B2 Co2 C11 C16 73.2(5)
Se1 Co2 C11 C16 -25.2(4)
Se2 Co2 C11 C16 -168.8(4)
C15 C11 C12 C13 -0.1(4)
C16 C11 C12 C13 -177.9(4)
Co2 C11 C12 C13 59.1(3)
C15 C11 C12 C17 178.4(4)
C16 C11 C12 C17 0.6(6)
Co2 C11 C12 C17 -122.4(4)
C15 C11 C12 Co2 -59.2(3)
C16 C11 C12 Co2 123.0(4)
C15 Co2 C12 C13 -82.4(2)
C11 Co2 C12 C13 -120.1(3)
C14 Co2 C12 C13 -38.1(2)
B1 Co2 C12 C13 -168.9(3)
B2 Co2 C12 C13 -59.6(10)
Se1 Co2 C12 C13 145.8(2)
Se2 Co2 C12 C13 47.3(3)
C15 Co2 C12 C11 37.7(2)
C14 Co2 C12 C11 82.0(2)
C13 Co2 C12 C11 120.1(3)
B1 Co2 C12 C11 -48.8(4)
B2 Co2 C12 C11 60.5(9)
Se1 Co2 C12 C11 -94.1(2)
Se2 Co2 C12 C11 167.35(18)
C15 Co2 C12 C17 155.9(4)
C11 Co2 C12 C17 118.3(4)
C14 Co2 C12 C17 -159.7(4)
C13 Co2 C12 C17 -121.6(5)
B1 Co2 C12 C17 69.5(5)
B2 Co2 C12 C17 178.8(8)
Se1 Co2 C12 C17 24.2(4)
Se2 Co2 C12 C17 -74.4(4)
C11 C12 C13 C14 0.1(4)
C17 C12 C13 C14 -178.3(4)
Co2 C12 C13 C14 58.9(2)
C11 C12 C13 C18 179.9(4)
C17 C12 C13 C18 1.4(7)
Co2 C12 C13 C18 -121.4(4)
C11 C12 C13 Co2 -58.7(3)
C17 C12 C13 Co2 122.8(4)
C15 Co2 C13 C12 81.2(3)
C11 Co2 C13 C12 37.2(2)
C14 Co2 C13 C12 119.4(3)
B1 Co2 C13 C12 74.6(13)
B2 Co2 C13 C12 167.1(3)
Se1 Co2 C13 C12 -48.3(3)
Se2 Co2 C13 C12 -145.5(2)
C15 Co2 C13 C14 -38.2(2)
C11 Co2 C13 C14 -82.2(2)
C12 Co2 C13 C14 -119.4(3)
B1 Co2 C13 C14 -44.8(13)
B2 Co2 C13 C14 47.6(3)
Se1 Co2 C13 C14 -167.71(16)
Se2 Co2 C13 C14 95.1(2)
C15 Co2 C13 C18 -155.5(4)
C11 Co2 C13 C18 160.4(4)
C14 Co2 C13 C18 -117.4(4)
C12 Co2 C13 C18 123.2(4)
B1 Co2 C13 C18 -162.2(12)
B2 Co2 C13 C18 -69.7(4)
Se1 Co2 C13 C18 74.9(4)
Se2 Co2 C13 C18 -22.3(3)
C12 C13 C14 C15 -0.1(4)
C18 C13 C14 C15 -179.9(3)
Co2 C13 C14 C15 59.3(2)
C12 C13 C14 C19 178.4(4)
C18 C13 C14 C19 -1.4(6)
Co2 C13 C14 C19 -122.2(4)
C12 C13 C14 Co2 -59.4(3)
C18 C13 C14 Co2 120.8(4)
C11 Co2 C14 C15 -38.1(2)
C13 Co2 C14 C15 -118.7(3)
C12 Co2 C14 C15 -81.7(3)
B1 Co2 C14 C15 53.8(3)
B2 Co2 C14 C15 94.3(3)
Se1 Co2 C14 C15 -60.4(7)
Se2 Co2 C14 C15 148.8(2)
C15 Co2 C14 C13 118.7(3)
C11 Co2 C14 C13 80.6(2)
C12 Co2 C14 C13 37.0(2)
B1 Co2 C14 C13 172.5(2)
B2 Co2 C14 C13 -147.0(2)
Se1 Co2 C14 C13 58.3(7)
Se2 Co2 C14 C13 -92.5(2)
C15 Co2 C14 C19 -121.4(4)
C11 Co2 C14 C19 -159.5(4)
C13 Co2 C14 C19 119.9(4)
C12 Co2 C14 C19 156.9(4)
B1 Co2 C14 C19 -67.6(4)
B2 Co2 C14 C19 -27.1(4)
Se1 Co2 C14 C19 178.2(4)
Se2 Co2 C14 C19 27.4(4)
C12 C11 C15 C14 0.0(4)
C16 C11 C15 C14 177.8(4)
Co2 C11 C15 C14 -59.6(3)
C12 C11 C15 C20 -178.4(4)
C16 C11 C15 C20 -0.7(7)
Co2 C11 C15 C20 121.9(4)
C12 C11 C15 Co2 59.6(3)
C16 C11 C15 Co2 -122.6(4)
C13 C14 C15 C11 0.1(4)
C19 C14 C15 C11 -178.4(4)
Co2 C14 C15 C11 59.7(3)
C13 C14 C15 C20 178.6(4)
C19 C14 C15 C20 0.1(6)
Co2 C14 C15 C20 -121.9(4)
C13 C14 C15 Co2 -59.6(2)
C19 C14 C15 Co2 121.9(4)
C14 Co2 C15 C11 -118.6(3)
C13 Co2 C15 C11 -80.4(2)
C12 Co2 C15 C11 -37.3(2)
B1 Co2 C15 C11 98.7(3)
B2 Co2 C15 C11 147.0(2)
Se1 Co2 C15 C11 48.8(3)
Se2 Co2 C15 C11 -163.27(18)
C11 Co2 C15 C14 118.6(3)
C13 Co2 C15 C14 38.2(2)
C12 Co2 C15 C14 81.3(2)
B1 Co2 C15 C14 -142.7(2)
B2 Co2 C15 C14 -94.4(2)
Se1 Co2 C15 C14 167.36(17)
Se2 Co2 C15 C14 -44.7(3)
C11 Co2 C15 C20 -121.5(5)
C14 Co2 C15 C20 119.9(5)
C13 Co2 C15 C20 158.2(5)
C12 Co2 C15 C20 -158.8(4)
B1 Co2 C15 C20 -22.8(4)
B2 Co2 C15 C20 25.5(4)
Se1 Co2 C15 C20 -72.7(4)
Se2 Co2 C15 C20 75.3(4)
